data_4035632
loop_
_publ_author_name
'Arunprasath, Dhanarajan'
'Devi Bala, Balasubramanian'
'Sekar, Govindasamy'

_publ_section_title
;
 Dictating the Reactivity of \h<sup>3</sup>-Oxoallyl Pd-Intermediate
 toward 5- exo-trig Cyclization: Access to Indano-spirooxindoles.
;
_journal_issue 18
_journal_name_full 'The Journal of organic chemistry'
_journal_page_first 11298
_journal_page_last 11308
_journal_paper_doi 10.1021/acs.joc.8b01891
_journal_volume 83
_journal_year 2018
_chemical_formula_moiety 'C31 H19 N O3'
_chemical_formula_sum 'C31 H19 N O3'
_chemical_formula_weight 453.47
_space_group_crystal_system triclinic
_space_group_IT_number 2
_space_group_name_Hall '-P 1'
_space_group_name_H-M_alt 'P -1'
_atom_sites_solution_hydrogens geom
_audit_creation_method SHELXL-2014/7
_cell_angle_alpha 67.773(2)
_cell_angle_beta 82.535(2)
_cell_angle_gamma 89.424(3)
_cell_formula_units_Z 4
_cell_length_a 13.0898(8)
_cell_length_b 13.4038(8)
_cell_length_c 13.8384(8)
_cell_measurement_reflns_used 8623
_cell_measurement_temperature 296(2)
_cell_measurement_theta_max 25.87
_cell_measurement_theta_min 2.22
_cell_volume 2226.5(2)
_computing_cell_refinement 'APEX2/SAINT (Bruker, 2004)'
_computing_data_collection 'APEX2 (Bruker, 2004)'
_computing_data_reduction 'SAINT/XPREP (Bruker, 2004)'
_computing_molecular_graphics 'ORTEP3 (Farrugia, 1997) and Mercury (Bruno et al., 2002)'
_computing_publication_material 'SHELXL-2014/7 (Sheldrick, 2014)'
_computing_structure_refinement 'SHELXL-2014/7 (Sheldrick, 2014)'
_computing_structure_solution 'SHELXT-2014/4 (Sheldrick, 2014)'
_diffrn_ambient_temperature 296(2)
_diffrn_measured_fraction_theta_full 0.999
_diffrn_measured_fraction_theta_max 0.999
_diffrn_measurement_device_type 'Bruker axs kappa apex2 CCD Diffractometer'
_diffrn_measurement_method '\w and \f scan'
_diffrn_radiation_monochromator graphite
_diffrn_radiation_source 'fine-focus sealed tube'
_diffrn_radiation_type MoK\a
_diffrn_radiation_wavelength 0.71073
_diffrn_reflns_av_R_equivalents 0.0595
_diffrn_reflns_av_unetI/netI 0.0580
_diffrn_reflns_Laue_measured_fraction_full 0.999
_diffrn_reflns_Laue_measured_fraction_max 0.999
_diffrn_reflns_limit_h_max 15
_diffrn_reflns_limit_h_min -15
_diffrn_reflns_limit_k_max 15
_diffrn_reflns_limit_k_min -15
_diffrn_reflns_limit_l_max 16
_diffrn_reflns_limit_l_min -16
_diffrn_reflns_number 40873
_diffrn_reflns_point_group_measured_fraction_full 0.999
_diffrn_reflns_point_group_measured_fraction_max 0.999
_diffrn_reflns_theta_full 24.998
_diffrn_reflns_theta_max 24.998
_diffrn_reflns_theta_min 2.087
_exptl_absorpt_coefficient_mu 0.087
_exptl_absorpt_correction_T_max 0.7459
_exptl_absorpt_correction_T_min 0.6983
_exptl_absorpt_correction_type multi-scan
_exptl_absorpt_process_details 'SADABS (Bruker, 2004)'
_exptl_crystal_colour brown
_exptl_crystal_density_diffrn 1.353
_exptl_crystal_description block
_exptl_crystal_F_000 944
_exptl_crystal_size_max 0.150
_exptl_crystal_size_mid 0.150
_exptl_crystal_size_min 0.100
_refine_diff_density_max 0.521
_refine_diff_density_min -0.359
_refine_diff_density_rms 0.050
_refine_ls_extinction_method none
_refine_ls_goodness_of_fit_ref 1.020
_refine_ls_hydrogen_treatment constr
_refine_ls_matrix_type full
_refine_ls_number_parameters 650
_refine_ls_number_reflns 7838
_refine_ls_number_restraints 50
_refine_ls_restrained_S_all 1.019
_refine_ls_R_factor_all 0.1239
_refine_ls_R_factor_gt 0.0613
_refine_ls_shift/su_max 0.003
_refine_ls_shift/su_mean 0.000
_refine_ls_structure_factor_coef Fsqd
_refine_ls_weighting_details 'w=1/[\s^2^(Fo^2^)+(0.0856P)^2^+1.3385P] where P=(Fo^2^+2Fc^2^)/3'
_refine_ls_weighting_scheme calc
_refine_ls_wR_factor_gt 0.1543
_refine_ls_wR_factor_ref 0.1966
_reflns_Friedel_coverage 0.000
_reflns_number_gt 4330
_reflns_number_total 7838
_reflns_threshold_expression 'I > 2\s(I)'
_cod_data_source_file jo8b01891_si_003.cif
_cod_data_source_block ace
_cod_database_code 4035632
_shelx_shelxl_version_number 2014/7
_shelx_space_group_comment
;
The symmetry employed for this shelxl refinement is uniquely defined
by the following loop, which should always be used as a source of
symmetry information in preference to the above space-group names.
They are only intended as comments.
;
_shelx_estimated_absorpt_t_min 0.987
_shelx_estimated_absorpt_t_max 0.991

loop_
_space_group_symop_operation_xyz
'x, y, z'
'-x, -y, -z'

loop_
_atom_site_label
_atom_site_type_symbol
_atom_site_fract_x
_atom_site_fract_y
_atom_site_fract_z
_atom_site_U_iso_or_equiv
_atom_site_adp_type
_atom_site_occupancy
_atom_site_site_symmetry_order
_atom_site_calc_flag
_atom_site_refinement_flags_posn
_atom_site_refinement_flags_adp
_atom_site_refinement_flags_occupancy
_atom_site_disorder_assembly
_atom_site_disorder_group
C1 C 0.0330(2) 0.1472(3) 0.0679(2) 0.0418(8) Uani 1 1 d . . . . .
C2 C -0.0506(3) 0.2094(3) 0.0673(3) 0.0544(9) Uani 1 1 d . . . . .
H2 H -0.0426 0.2842 0.0417 0.065 Uiso 1 1 calc R U . . .
C3 C -0.1505(3) 0.1575(4) 0.1066(3) 0.0613(10) Uani 1 1 d . . . . .
H3 H -0.2072 0.2001 0.1051 0.074 Uiso 1 1 calc R U . . .
C4 C -0.1664(3) 0.0492(4) 0.1458(3) 0.0570(10) Uani 1 1 d . . . . .
H4 H -0.2330 0.0191 0.1706 0.068 Uiso 1 1 calc R U . . .
C5 C -0.0833(3) -0.0177(3) 0.1492(2) 0.0483(9) Uani 1 1 d . . . . .
C6 C -0.0863(3) -0.1312(3) 0.1873(3) 0.0594(10) Uani 1 1 d . . . . .
H6 H -0.1494 -0.1692 0.2143 0.071 Uiso 1 1 calc R U . . .
C7 C 0.0011(3) -0.1862(3) 0.1852(3) 0.0610(10) Uani 1 1 d . . . . .
H7 H -0.0038 -0.2612 0.2113 0.073 Uiso 1 1 calc R U . . .
C8 C 0.0979(3) -0.1342(3) 0.1453(3) 0.0539(9) Uani 1 1 d . . . . .
H8 H 0.1567 -0.1734 0.1441 0.065 Uiso 1 1 calc R U . . .
C9 C 0.1042(2) -0.0243(3) 0.1079(2) 0.0436(8) Uani 1 1 d . . . . .
C10 C 0.0147(2) 0.0339(3) 0.1101(2) 0.0394(8) Uani 1 1 d . . . . .
C11 C 0.1450(2) 0.1667(3) 0.0356(2) 0.0429(8) Uani 1 1 d . . . . .
C12 C 0.1905(3) 0.0562(3) 0.0594(2) 0.0429(8) Uani 1 1 d . . . . .
C13 C 0.2050(2) 0.2589(3) -0.0089(3) 0.0482(9) Uani 1 1 d . . . . .
C14 C 0.1670(3) 0.3709(3) -0.0524(4) 0.0750(12) Uani 1 1 d . . . . .
C15 C 0.2569(3) 0.4462(3) -0.0868(3) 0.0620(10) Uani 1 1 d . . . . .
C16 C 0.2596(4) 0.5584(3) -0.1274(4) 0.0815(13) Uani 1 1 d . . . . .
H16 H 0.1994 0.5963 -0.1376 0.098 Uiso 1 1 calc R U . . .
C17 C 0.3541(4) 0.6111(3) -0.1518(4) 0.0785(13) Uani 1 1 d . . . . .
H17 H 0.3582 0.6860 -0.1778 0.094 Uiso 1 1 calc R U . . .
C18 C 0.4431(4) 0.5550(3) -0.1386(3) 0.0716(12) Uani 1 1 d . . . . .
H18 H 0.5063 0.5929 -0.1557 0.086 Uiso 1 1 calc R U . . .
C19 C 0.4407(3) 0.4438(3) -0.1003(3) 0.0607(10) Uani 1 1 d . . . . .
H19 H 0.5013 0.4065 -0.0926 0.073 Uiso 1 1 calc R U . . .
C20 C 0.3458(3) 0.3894(3) -0.0738(3) 0.0468(8) Uani 1 1 d . . . . .
C21 C 0.3228(2) 0.2683(2) -0.0313(3) 0.0439(8) Uani 1 1 d . . . . .
C22 C 0.3687(3) 0.2281(3) -0.1172(3) 0.0498(9) Uani 1 1 d . . . . .
C23 C 0.4725(2) 0.1712(3) 0.0113(3) 0.0453(8) Uani 1 1 d . . . . .
C24 C 0.5509(3) 0.1241(3) 0.0689(3) 0.0562(9) Uani 1 1 d . . . . .
H24 H 0.6082 0.0985 0.0395 0.067 Uiso 1 1 calc R U . . .
C25 C 0.5408(3) 0.1165(3) 0.1719(3) 0.0655(11) Uani 1 1 d . . . . .
H25 H 0.5918 0.0838 0.2130 0.079 Uiso 1 1 calc R U . . .
C26 C 0.4584(3) 0.1553(3) 0.2153(3) 0.0646(11) Uani 1 1 d . . . . .
H26 H 0.4540 0.1484 0.2852 0.078 Uiso 1 1 calc R U . . .
C27 C 0.3809(3) 0.2051(3) 0.1566(3) 0.0556(9) Uani 1 1 d . . . . .
H27 H 0.3253 0.2328 0.1860 0.067 Uiso 1 1 calc R U . . .
C28 C 0.3882(2) 0.2126(2) 0.0549(3) 0.0442(8) Uani 1 1 d . . . . .
C29 C 0.5242(3) 0.1391(3) -0.1584(3) 0.0631(10) Uani 1 1 d . . . . .
H29A H 0.4796 0.1058 -0.1896 0.076 Uiso 1 1 calc R U . . .
H29B H 0.5646 0.0830 -0.1147 0.076 Uiso 1 1 calc R U . . .
C30 C 0.5940(5) 0.2188(4) -0.2426(5) 0.122(2) Uani 1 1 d . . . . .
H30 H 0.5704 0.2885 -0.2644 0.146 Uiso 1 1 calc R U . . .
C31 C 0.6748(5) 0.2116(6) -0.2883(5) 0.144(2) Uani 1 1 d . . . . .
H31A H 0.7047 0.1449 -0.2718 0.172 Uiso 1 1 calc R U . . .
H31B H 0.7086 0.2726 -0.3406 0.172 Uiso 1 1 calc R U . . .
C32 C -0.0967(3) 0.0676(3) 0.6156(3) 0.0539(9) Uani 1 1 d . . . . .
H32 H -0.1373 0.1276 0.5994 0.065 Uiso 1 1 calc R U . . .
C33 C -0.1417(3) -0.0381(3) 0.6632(3) 0.0610(10) Uani 1 1 d . . . . .
H33 H -0.2130 -0.0476 0.6800 0.073 Uiso 1 1 calc R U . . .
C34 C -0.0828(3) -0.1265(3) 0.6849(3) 0.0619(11) Uani 1 1 d . . . . .
H34 H -0.1151 -0.1948 0.7160 0.074 Uiso 1 1 calc R U . . .
C35 C 0.0244(3) -0.1174(3) 0.6620(2) 0.0517(9) Uani 1 1 d . . . . .
C36 C 0.0936(4) -0.2009(3) 0.6747(3) 0.0644(11) Uani 1 1 d . . . . .
H36 H 0.0688 -0.2723 0.7032 0.077 Uiso 1 1 calc R U . . .
C37 C 0.1959(4) -0.1779(3) 0.6458(3) 0.0672(11) Uani 1 1 d . . . . .
H37 H 0.2398 -0.2347 0.6535 0.081 Uiso 1 1 calc R U . . .
C38 C 0.2396(3) -0.0714(3) 0.6043(3) 0.0566(10) Uani 1 1 d . . . . .
H38 H 0.3106 -0.0587 0.5859 0.068 Uiso 1 1 calc R U . . .
C39 C 0.1753(3) 0.0128(2) 0.5916(2) 0.0440(8) Uani 1 1 d . . . . .
C40 C 0.0681(3) -0.0118(3) 0.6181(2) 0.0422(8) Uani 1 1 d . . . . .
C41 C 0.0077(3) 0.0784(3) 0.5944(2) 0.0429(8) Uani 1 1 d . . . . .
C42 C 0.0798(2) 0.1733(3) 0.5407(3) 0.0440(8) Uani 1 1 d . . . . .
C43 C 0.1876(2) 0.1318(2) 0.5472(2) 0.0425(8) Uani 1 1 d . . . . .
C44 C 0.2714(2) 0.2003(3) 0.5188(3) 0.0453(8) Uani 1 1 d . . . . .
C45 C 0.2739(2) 0.3227(2) 0.4644(3) 0.0434(8) Uani 1 1 d . . . . .
C46 C 0.3893(2) 0.3535(3) 0.4430(3) 0.0459(8) Uani 1 1 d . . . . .
C47 C 0.4471(3) 0.2649(3) 0.4809(3) 0.0617(10) Uani 1 1 d . . . . .
C48 C 0.5534(3) 0.2747(4) 0.4725(4) 0.0835(13) Uani 1 1 d . . . . .
H48 H 0.5925 0.2144 0.4986 0.100 Uiso 1 1 calc R U . . .
C49 C 0.5991(3) 0.3766(4) 0.4242(4) 0.0789(13) Uani 1 1 d . . . . .
H49 H 0.6704 0.3854 0.4173 0.095 Uiso 1 1 calc R U . . .
C50 C 0.5415(3) 0.4651(4) 0.3863(3) 0.0700(11) Uani 1 1 d . . . . .
H50 H 0.5742 0.5331 0.3543 0.084 Uiso 1 1 calc R U . . .
C51 C 0.4356(3) 0.4553(3) 0.3948(3) 0.0587(10) Uani 1 1 d . . . . .
H51 H 0.3965 0.5157 0.3687 0.070 Uiso 1 1 calc R U . . .
C52 C 0.3802(3) 0.1674(3) 0.5320(4) 0.0705(12) Uani 1 1 d . . . . .
C53 C 0.2325(3) 0.3616(3) 0.3569(3) 0.0486(9) Uani 1 1 d . . . . .
C54 C 0.1701(2) 0.4730(3) 0.4384(3) 0.0452(8) Uani 1 1 d . . . . .
C55 C 0.1205(3) 0.5544(3) 0.4595(3) 0.0556(9) Uani 1 1 d . . . . .
H55 H 0.0901 0.6081 0.4080 0.067 Uiso 1 1 calc R U . . .
C56 C 0.1170(3) 0.5544(3) 0.5593(3) 0.0614(10) Uani 1 1 d . . . . .
H56 H 0.0840 0.6091 0.5753 0.074 Uiso 1 1 calc R U . . .
C57 C 0.1616(3) 0.4746(3) 0.6360(3) 0.0600(10) Uani 1 1 d . . . . .
H57 H 0.1567 0.4750 0.7035 0.072 Uiso 1 1 calc R U . . .
C58 C 0.2138(3) 0.3935(3) 0.6137(3) 0.0505(9) Uani 1 1 d . . . . .
H58 H 0.2456 0.3409 0.6648 0.061 Uiso 1 1 calc R U . . .
C59 C 0.2173(2) 0.3930(2) 0.5145(3) 0.0435(8) Uani 1 1 d . . . . .
N1 N 0.4607(2) 0.1844(2) -0.0922(2) 0.0483(7) Uani 1 1 d . . . . .
N2 N 0.1812(2) 0.4538(2) 0.3450(2) 0.0501(7) Uani 1 1 d . . . . .
O1 O 0.3334(2) 0.2391(2) -0.1978(2) 0.0672(7) Uani 1 1 d . . . . .
O2 O 0.0788(2) 0.3971(2) -0.0625(3) 0.1286(15) Uani 1 1 d . . . . .
O3 O 0.27977(17) 0.03979(18) 0.03664(19) 0.0566(6) Uani 1 1 d . . . . .
O4 O 0.2455(2) 0.3200(2) 0.2927(2) 0.0687(7) Uani 1 1 d . . . . .
O5 O 0.4080(2) 0.0772(2) 0.5785(3) 0.1237(15) Uani 1 1 d . . . . .
O6 O 0.05756(18) 0.26610(19) 0.4967(2) 0.0602(7) Uani 1 1 d . . . . .
C60 C 0.1245(3) 0.5045(3) 0.2559(3) 0.0738(12) Uani 1 1 d D U . . .
H60A H 0.0933 0.4470 0.2418 0.089 Uiso 1 1 calc R U . A 1
H60B H 0.0685 0.5418 0.2789 0.089 Uiso 1 1 calc R U . A 1
C61 C 0.1760(8) 0.5792(10) 0.1573(8) 0.096(3) Uani 0.74(3) 1 d D U P B 1
H61 H 0.1356 0.6058 0.1031 0.116 Uiso 0.74(3) 1 calc R U P B 1
C62 C 0.2681(11) 0.6132(11) 0.1349(14) 0.131(5) Uani 0.74(3) 1 d D U P B 1
H62A H 0.3124 0.5896 0.1856 0.157 Uiso 0.74(3) 1 calc R U P B 1
H62B H 0.2922 0.6620 0.0674 0.157 Uiso 0.74(3) 1 calc R U P B 1
C61' C 0.204(3) 0.588(2) 0.188(3) 0.099(8) Uani 0.26(3) 1 d D U P B 2
H61' H 0.1997 0.6582 0.1843 0.119 Uiso 0.26(3) 1 calc R U P B 2
C62' C 0.277(3) 0.561(4) 0.134(4) 0.141(12) Uani 0.26(3) 1 d D U P B 2
H62C H 0.2808 0.4906 0.1383 0.169 Uiso 0.26(3) 1 calc R U P B 2
H62D H 0.3278 0.6128 0.0911 0.169 Uiso 0.26(3) 1 calc R U P B 2

loop_
_atom_site_aniso_label
_atom_site_aniso_U_11
_atom_site_aniso_U_22
_atom_site_aniso_U_33
_atom_site_aniso_U_23
_atom_site_aniso_U_13
_atom_site_aniso_U_12
C1 0.0348(18) 0.054(2) 0.0383(18) -0.0190(16) -0.0052(14) 0.0041(16)
C2 0.046(2) 0.067(2) 0.051(2) -0.0234(19) -0.0078(17) 0.0145(19)
C3 0.038(2) 0.087(3) 0.060(2) -0.030(2) -0.0042(18) 0.011(2)
C4 0.034(2) 0.091(3) 0.050(2) -0.031(2) -0.0026(16) -0.002(2)
C5 0.041(2) 0.070(3) 0.0357(19) -0.0227(18) -0.0038(15) -0.0069(18)
C6 0.051(2) 0.075(3) 0.047(2) -0.021(2) 0.0030(18) -0.021(2)
C7 0.066(3) 0.052(2) 0.059(2) -0.0168(19) -0.004(2) -0.014(2)
C8 0.057(2) 0.048(2) 0.058(2) -0.0208(18) -0.0108(18) 0.0027(18)
C9 0.043(2) 0.048(2) 0.0428(19) -0.0196(16) -0.0079(15) -0.0007(16)
C10 0.0393(19) 0.053(2) 0.0289(17) -0.0179(15) -0.0053(14) -0.0016(16)
C11 0.0400(19) 0.045(2) 0.0443(19) -0.0178(16) -0.0070(15) 0.0029(16)
C12 0.040(2) 0.049(2) 0.0440(19) -0.0219(16) -0.0084(16) 0.0040(16)
C13 0.0348(19) 0.044(2) 0.064(2) -0.0203(17) -0.0037(16) 0.0055(16)
C14 0.046(2) 0.053(2) 0.118(4) -0.025(2) -0.004(2) 0.012(2)
C15 0.058(2) 0.041(2) 0.080(3) -0.0163(19) -0.005(2) 0.0066(19)
C16 0.073(3) 0.048(3) 0.118(4) -0.026(2) -0.009(3) 0.008(2)
C17 0.093(4) 0.040(2) 0.093(3) -0.018(2) -0.005(3) -0.003(2)
C18 0.076(3) 0.055(3) 0.075(3) -0.016(2) -0.002(2) -0.021(2)
C19 0.057(2) 0.054(2) 0.066(3) -0.0162(19) -0.0070(19) -0.0052(19)
C20 0.044(2) 0.041(2) 0.050(2) -0.0128(16) -0.0040(16) -0.0013(16)
C21 0.0371(18) 0.0389(19) 0.054(2) -0.0166(16) -0.0039(16) 0.0039(15)
C22 0.044(2) 0.044(2) 0.057(2) -0.0144(17) -0.0045(18) 0.0001(16)
C23 0.0348(19) 0.0391(19) 0.058(2) -0.0148(16) -0.0024(16) -0.0024(15)
C24 0.039(2) 0.052(2) 0.073(3) -0.0178(19) -0.0101(19) 0.0024(17)
C25 0.060(3) 0.060(3) 0.071(3) -0.014(2) -0.024(2) -0.005(2)
C26 0.071(3) 0.066(3) 0.055(2) -0.020(2) -0.010(2) -0.012(2)
C27 0.052(2) 0.055(2) 0.058(2) -0.0223(19) 0.0012(19) -0.0094(18)
C28 0.0388(19) 0.0395(19) 0.051(2) -0.0132(16) -0.0046(16) -0.0039(15)
C29 0.058(2) 0.054(2) 0.076(3) -0.030(2) 0.008(2) 0.0077(19)
C30 0.108(4) 0.089(4) 0.138(5) -0.037(3) 0.072(4) 0.003(3)
C31 0.115(5) 0.178(7) 0.126(5) -0.060(5) 0.034(4) -0.025(5)
C32 0.051(2) 0.065(2) 0.047(2) -0.0242(19) -0.0028(17) -0.0080(19)
C33 0.054(2) 0.082(3) 0.047(2) -0.026(2) 0.0027(18) -0.024(2)
C34 0.079(3) 0.059(3) 0.046(2) -0.0203(19) 0.000(2) -0.026(2)
C35 0.072(3) 0.049(2) 0.0357(19) -0.0186(16) -0.0034(18) -0.014(2)
C36 0.098(3) 0.039(2) 0.054(2) -0.0162(18) -0.006(2) -0.009(2)
C37 0.095(3) 0.038(2) 0.067(3) -0.0185(19) -0.008(2) 0.011(2)
C38 0.065(2) 0.045(2) 0.057(2) -0.0180(18) -0.0044(19) 0.0040(19)
C39 0.052(2) 0.0389(19) 0.0421(19) -0.0165(15) -0.0053(16) 0.0025(16)
C40 0.053(2) 0.044(2) 0.0323(17) -0.0181(15) -0.0018(15) -0.0058(17)
C41 0.046(2) 0.047(2) 0.0384(18) -0.0207(16) -0.0011(15) -0.0077(17)
C42 0.044(2) 0.044(2) 0.048(2) -0.0207(17) -0.0075(16) 0.0004(16)
C43 0.045(2) 0.0410(19) 0.0416(19) -0.0166(15) -0.0038(15) 0.0024(16)
C44 0.0377(19) 0.0405(19) 0.057(2) -0.0177(16) -0.0062(16) 0.0021(16)
C45 0.0383(19) 0.0375(18) 0.052(2) -0.0155(16) -0.0024(16) -0.0008(15)
C46 0.0365(19) 0.049(2) 0.053(2) -0.0217(17) 0.0006(16) -0.0067(16)
C47 0.042(2) 0.060(2) 0.082(3) -0.027(2) -0.0062(19) 0.0008(19)
C48 0.043(2) 0.089(3) 0.120(4) -0.042(3) -0.010(2) 0.008(2)
C49 0.045(2) 0.092(4) 0.102(4) -0.044(3) 0.003(2) -0.017(3)
C50 0.059(3) 0.074(3) 0.075(3) -0.030(2) 0.005(2) -0.023(2)
C51 0.052(2) 0.057(2) 0.063(2) -0.0208(19) 0.0003(19) -0.0126(19)
C52 0.050(2) 0.048(2) 0.104(3) -0.018(2) -0.017(2) 0.009(2)
C53 0.049(2) 0.044(2) 0.051(2) -0.0190(18) 0.0019(17) -0.0057(17)
C54 0.042(2) 0.0383(19) 0.052(2) -0.0145(17) -0.0019(16) -0.0052(16)
C55 0.052(2) 0.045(2) 0.067(3) -0.0183(19) -0.0056(19) 0.0029(17)
C56 0.049(2) 0.059(2) 0.083(3) -0.037(2) -0.005(2) 0.0028(19)
C57 0.051(2) 0.076(3) 0.062(3) -0.039(2) 0.0016(19) -0.009(2)
C58 0.045(2) 0.053(2) 0.051(2) -0.0175(18) -0.0057(17) -0.0057(17)
C59 0.0351(18) 0.0383(19) 0.053(2) -0.0149(16) 0.0007(16) -0.0049(15)
N1 0.0413(17) 0.0486(17) 0.0525(18) -0.0180(14) -0.0023(14) 0.0067(13)
N2 0.0567(18) 0.0416(17) 0.0483(18) -0.0128(14) -0.0079(14) 0.0045(14)
O1 0.0665(18) 0.0789(19) 0.0605(17) -0.0281(14) -0.0195(14) 0.0092(14)
O2 0.050(2) 0.067(2) 0.222(4) -0.008(2) -0.005(2) 0.0213(16)
O3 0.0358(14) 0.0535(15) 0.0818(18) -0.0284(13) -0.0041(12) 0.0072(11)
O4 0.082(2) 0.0663(17) 0.0665(17) -0.0360(15) -0.0060(14) -0.0013(14)
O5 0.063(2) 0.057(2) 0.220(4) -0.010(2) -0.047(2) 0.0127(16)
O6 0.0477(15) 0.0436(15) 0.0857(19) -0.0194(14) -0.0131(13) 0.0053(12)
C60 0.082(3) 0.072(3) 0.056(3) -0.011(2) -0.013(2) 0.013(2)
C61 0.089(6) 0.129(6) 0.053(5) -0.012(5) -0.019(4) 0.017(5)
C62 0.079(6) 0.108(9) 0.147(8) 0.010(8) 0.010(6) 0.005(7)
C61' 0.091(12) 0.104(11) 0.078(12) -0.009(10) -0.006(11) 0.037(11)
C62' 0.112(18) 0.13(2) 0.132(17) 0.00(2) 0.031(15) -0.017(19)

loop_
_atom_type_symbol
_atom_type_description
_atom_type_scat_dispersion_real
_atom_type_scat_dispersion_imag
_atom_type_scat_source
C C 0.0033 0.0016 'International Tables Vol C Tables 4.2.6.8 and 6.1.1.4'
H H 0.0000 0.0000 'International Tables Vol C Tables 4.2.6.8 and 6.1.1.4'
N N 0.0061 0.0033 'International Tables Vol C Tables 4.2.6.8 and 6.1.1.4'
O O 0.0106 0.0060 'International Tables Vol C Tables 4.2.6.8 and 6.1.1.4'

loop_
_geom_angle_atom_site_label_1
_geom_angle_atom_site_label_2
_geom_angle_atom_site_label_3
_geom_angle
C2 C1 C10 117.2(3)
C2 C1 C11 136.2(3)
C10 C1 C11 106.6(3)
C1 C2 C3 118.8(4)
C1 C2 H2 120.6
C3 C2 H2 120.6
C4 C3 C2 123.0(4)
C4 C3 H3 118.5
C2 C3 H3 118.5
C3 C4 C5 120.3(3)
C3 C4 H4 119.9
C5 C4 H4 119.9
C4 C5 C10 116.4(3)
C4 C5 C6 127.5(3)
C10 C5 C6 116.1(3)
C7 C6 C5 121.2(3)
C7 C6 H6 119.4
C5 C6 H6 119.4
C6 C7 C8 122.2(4)
C6 C7 H7 118.9
C8 C7 H7 118.9
C9 C8 C7 118.4(3)
C9 C8 H8 120.8
C7 C8 H8 120.8
C8 C9 C10 120.2(3)
C8 C9 C12 133.4(3)
C10 C9 C12 106.4(3)
C5 C10 C9 121.9(3)
C5 C10 C1 124.3(3)
C9 C10 C1 113.9(3)
C13 C11 C1 132.0(3)
C13 C11 C12 121.7(3)
C1 C11 C12 106.3(3)
O3 C12 C9 127.4(3)
O3 C12 C11 125.6(3)
C9 C12 C11 106.9(3)
C11 C13 C14 125.8(3)
C11 C13 C21 127.0(3)
C14 C13 C21 107.1(3)
O2 C14 C15 124.8(4)
O2 C14 C13 127.5(4)
C15 C14 C13 107.7(3)
C20 C15 C16 121.7(4)
C20 C15 C14 109.7(3)
C16 C15 C14 128.6(4)
C17 C16 C15 117.5(4)
C17 C16 H16 121.2
C15 C16 H16 121.2
C16 C17 C18 121.1(4)
C16 C17 H17 119.4
C18 C17 H17 119.4
C17 C18 C19 121.4(4)
C17 C18 H18 119.3
C19 C18 H18 119.3
C18 C19 C20 118.1(4)
C18 C19 H19 120.9
C20 C19 H19 120.9
C15 C20 C19 120.1(3)
C15 C20 C21 111.7(3)
C19 C20 C21 128.2(3)
C28 C21 C20 109.4(3)
C28 C21 C13 121.1(3)
C20 C21 C13 103.1(3)
C28 C21 C22 101.3(3)
C20 C21 C22 107.2(3)
C13 C21 C22 114.2(3)
O1 C22 N1 125.1(3)
O1 C22 C21 126.7(3)
N1 C22 C21 108.1(3)
C24 C23 C28 121.2(3)
C24 C23 N1 129.1(3)
C28 C23 N1 109.8(3)
C25 C24 C23 117.2(4)
C25 C24 H24 121.4
C23 C24 H24 121.4
C26 C25 C24 122.0(4)
C26 C25 H25 119.0
C24 C25 H25 119.0
C25 C26 C27 120.8(4)
C25 C26 H26 119.6
C27 C26 H26 119.6
C28 C27 C26 118.5(4)
C28 C27 H27 120.7
C26 C27 H27 120.7
C27 C28 C23 120.3(3)
C27 C28 C21 131.6(3)
C23 C28 C21 107.9(3)
N1 C29 C30 113.4(3)
N1 C29 H29A 108.9
C30 C29 H29A 108.9
N1 C29 H29B 108.9
C30 C29 H29B 108.9
H29A C29 H29B 107.7
C31 C30 C29 132.3(6)
C31 C30 H30 113.9
C29 C30 H30 113.9
C30 C31 H31A 120.0
C30 C31 H31B 120.0
H31A C31 H31B 120.0
C41 C32 C33 117.6(4)
C41 C32 H32 121.2
C33 C32 H32 121.2
C34 C33 C32 121.4(4)
C34 C33 H33 119.3
C32 C33 H33 119.3
C33 C34 C35 121.9(3)
C33 C34 H34 119.0
C35 C34 H34 119.0
C34 C35 C40 115.9(3)
C34 C35 C36 127.8(4)
C40 C35 C36 116.2(3)
C37 C36 C35 120.3(3)
C37 C36 H36 119.9
C35 C36 H36 119.9
C36 C37 C38 123.1(4)
C36 C37 H37 118.5
C38 C37 H37 118.5
C39 C38 C37 118.8(4)
C39 C38 H38 120.6
C37 C38 H38 120.6
C38 C39 C40 117.7(3)
C38 C39 C43 135.9(3)
C40 C39 C43 106.2(3)
C41 C40 C35 122.0(3)
C41 C40 C39 114.2(3)
C35 C40 C39 123.8(3)
C32 C41 C40 121.0(3)
C32 C41 C42 132.7(3)
C40 C41 C42 106.2(3)
O6 C42 C41 127.0(3)
O6 C42 C43 126.2(3)
C41 C42 C43 106.8(3)
C44 C43 C39 132.6(3)
C44 C43 C42 121.3(3)
C39 C43 C42 106.1(3)
C43 C44 C52 125.4(3)
C43 C44 C45 127.0(3)
C52 C44 C45 107.6(3)
C59 C45 C44 122.3(3)
C59 C45 C46 109.2(3)
C44 C45 C46 103.0(3)
C59 C45 C53 101.1(3)
C44 C45 C53 113.0(3)
C46 C45 C53 107.6(3)
C47 C46 C51 120.7(3)
C47 C46 C45 111.6(3)
C51 C46 C45 127.6(3)
C46 C47 C48 121.3(4)
C46 C47 C52 110.3(3)
C48 C47 C52 128.4(4)
C49 C48 C47 117.7(4)
C49 C48 H48 121.2
C47 C48 H48 121.2
C50 C49 C48 121.1(4)
C50 C49 H49 119.5
C48 C49 H49 119.5
C49 C50 C51 121.2(4)
C49 C50 H50 119.4
C51 C50 H50 119.4
C46 C51 C50 118.1(4)
C46 C51 H51 121.0
C50 C51 H51 121.0
O5 C52 C47 125.9(4)
O5 C52 C44 126.7(4)
C47 C52 C44 107.4(3)
O4 C53 N2 125.4(3)
O4 C53 C45 126.5(3)
N2 C53 C45 108.1(3)
C55 C54 C59 121.6(3)
C55 C54 N2 128.6(3)
C59 C54 N2 109.8(3)
C54 C55 C56 118.0(4)
C54 C55 H55 121.0
C56 C55 H55 121.0
C55 C56 C57 121.0(4)
C55 C56 H56 119.5
C57 C56 H56 119.5
C56 C57 C58 120.8(4)
C56 C57 H57 119.6
C58 C57 H57 119.6
C59 C58 C57 118.4(3)
C59 C58 H58 120.8
C57 C58 H58 120.8
C58 C59 C54 120.2(3)
C58 C59 C45 130.9(3)
C54 C59 C45 108.8(3)
C22 N1 C23 110.7(3)
C22 N1 C29 121.8(3)
C23 N1 C29 126.3(3)
C53 N2 C54 110.8(3)
C53 N2 C60 121.2(3)
C54 N2 C60 126.1(3)
C61 C60 N2 120.6(6)
N2 C60 C61' 98.3(18)
C61 C60 H60A 107.2
N2 C60 H60A 107.2
C61 C60 H60B 107.2
N2 C60 H60B 107.2
H60A C60 H60B 106.8
C62 C61 C60 128.3(12)
C62 C61 H61 115.8
C60 C61 H61 115.8
C61 C62 H62A 120.0
C61 C62 H62B 120.0
H62A C62 H62B 120.0
C62' C61' C60 119(3)
C62' C61' H61' 120.5
C60 C61' H61' 120.5
C61' C62' H62C 120.0
C61' C62' H62D 120.0
H62C C62' H62D 120.0

loop_
_geom_bond_atom_site_label_1
_geom_bond_atom_site_label_2
_geom_bond_distance
C1 C2 1.369(4)
C1 C10 1.415(4)
C1 C11 1.472(4)
C2 C3 1.426(5)
C2 H2 0.9300
C3 C4 1.351(5)
C3 H3 0.9300
C4 C5 1.397(5)
C4 H4 0.9300
C5 C10 1.403(4)
C5 C6 1.408(5)
C6 C7 1.359(5)
C6 H6 0.9300
C7 C8 1.393(5)
C7 H7 0.9300
C8 C9 1.363(5)
C8 H8 0.9300
C9 C10 1.406(4)
C9 C12 1.473(4)
C11 C13 1.357(4)
C11 C12 1.524(4)
C12 O3 1.210(4)
C13 C14 1.498(5)
C13 C21 1.529(4)
C14 O2 1.213(4)
C14 C15 1.464(5)
C15 C20 1.378(5)
C15 C16 1.392(5)
C16 C17 1.368(6)
C16 H16 0.9300
C17 C18 1.375(6)
C17 H17 0.9300
C18 C19 1.380(5)
C18 H18 0.9300
C19 C20 1.381(5)
C19 H19 0.9300
C20 C21 1.520(4)
C21 C28 1.513(4)
C21 C22 1.536(5)
C22 O1 1.219(4)
C22 N1 1.361(4)
C23 C24 1.381(5)
C23 C28 1.400(4)
C23 N1 1.403(4)
C24 C25 1.380(5)
C24 H24 0.9300
C25 C26 1.360(5)
C25 H25 0.9300
C26 C27 1.387(5)
C26 H26 0.9300
C27 C28 1.363(5)
C27 H27 0.9300
C29 N1 1.454(4)
C29 C30 1.461(6)
C29 H29A 0.9700
C29 H29B 0.9700
C30 C31 1.182(7)
C30 H30 0.9300
C31 H31A 0.9300
C31 H31B 0.9300
C32 C41 1.358(5)
C32 C33 1.413(5)
C32 H32 0.9300
C33 C34 1.364(5)
C33 H33 0.9300
C34 C35 1.394(5)
C34 H34 0.9300
C35 C40 1.405(4)
C35 C36 1.406(5)
C36 C37 1.351(5)
C36 H36 0.9300
C37 C38 1.416(5)
C37 H37 0.9300
C38 C39 1.372(4)
C38 H38 0.9300
C39 C40 1.412(4)
C39 C43 1.478(4)
C40 C41 1.394(4)
C41 C42 1.479(4)
C42 O6 1.212(4)
C42 C43 1.512(4)
C43 C44 1.354(4)
C44 C52 1.500(5)
C44 C45 1.524(4)
C45 C59 1.504(4)
C45 C46 1.531(4)
C45 C53 1.547(5)
C46 C47 1.368(5)
C46 C51 1.377(5)
C47 C48 1.385(5)
C47 C52 1.462(5)
C48 C49 1.376(6)
C48 H48 0.9300
C49 C50 1.365(6)
C49 H49 0.9300
C50 C51 1.379(5)
C50 H50 0.9300
C51 H51 0.9300
C52 O5 1.213(4)
C53 O4 1.210(4)
C53 N2 1.365(4)
C54 C55 1.370(5)
C54 C59 1.394(4)
C54 N2 1.400(4)
C55 C56 1.376(5)
C55 H55 0.9300
C56 C57 1.379(5)
C56 H56 0.9300
C57 C58 1.388(5)
C57 H57 0.9300
C58 C59 1.370(4)
C58 H58 0.9300
N2 C60 1.458(5)
C60 C61 1.435(8)
C60 C61' 1.476(17)
C60 H60A 0.9700
C60 H60B 0.9700
C61 C62 1.251(14)
C61 H61 0.9300
C62 H62A 0.9300
C62 H62B 0.9300
C61' C62' 1.27(2)
C61' H61' 0.9300
C62' H62C 0.9300
C62' H62D 0.9300

loop_
_geom_torsion_atom_site_label_1
_geom_torsion_atom_site_label_2
_geom_torsion_atom_site_label_3
_geom_torsion_atom_site_label_4
_geom_torsion
C10 C1 C2 C3 -1.3(5)
C11 C1 C2 C3 179.6(3)
C1 C2 C3 C4 0.9(5)
C2 C3 C4 C5 -0.1(5)
C3 C4 C5 C10 -0.1(5)
C3 C4 C5 C6 180.0(3)
C4 C5 C6 C7 179.6(3)
C10 C5 C6 C7 -0.3(5)
C5 C6 C7 C8 -0.3(6)
C6 C7 C8 C9 0.5(5)
C7 C8 C9 C10 0.0(5)
C7 C8 C9 C12 -178.7(3)
C4 C5 C10 C9 -179.2(3)
C6 C5 C10 C9 0.8(4)
C4 C5 C10 C1 -0.4(4)
C6 C5 C10 C1 179.5(3)
C8 C9 C10 C5 -0.6(5)
C12 C9 C10 C5 178.4(3)
C8 C9 C10 C1 -179.5(3)
C12 C9 C10 C1 -0.5(3)
C2 C1 C10 C5 1.1(4)
C11 C1 C10 C5 -179.5(3)
C2 C1 C10 C9 180.0(3)
C11 C1 C10 C9 -0.7(3)
C2 C1 C11 C13 -0.6(6)
C10 C1 C11 C13 -179.8(3)
C2 C1 C11 C12 -179.3(4)
C10 C1 C11 C12 1.5(3)
C8 C9 C12 O3 4.1(6)
C10 C9 C12 O3 -174.7(3)
C8 C9 C12 C11 -179.8(3)
C10 C9 C12 C11 1.4(3)
C13 C11 C12 O3 -4.5(5)
C1 C11 C12 O3 174.4(3)
C13 C11 C12 C9 179.4(3)
C1 C11 C12 C9 -1.7(3)
C1 C11 C13 C14 -9.8(6)
C12 C11 C13 C14 168.8(3)
C1 C11 C13 C21 174.9(3)
C12 C11 C13 C21 -6.6(5)
C11 C13 C14 O2 -6.2(7)
C21 C13 C14 O2 169.9(5)
C11 C13 C14 C15 176.7(3)
C21 C13 C14 C15 -7.2(4)
O2 C14 C15 C20 -173.6(5)
C13 C14 C15 C20 3.6(5)
O2 C14 C15 C16 6.3(8)
C13 C14 C15 C16 -176.6(4)
C20 C15 C16 C17 -1.6(6)
C14 C15 C16 C17 178.5(4)
C15 C16 C17 C18 1.3(7)
C16 C17 C18 C19 0.1(7)
C17 C18 C19 C20 -1.1(6)
C16 C15 C20 C19 0.6(6)
C14 C15 C20 C19 -179.5(3)
C16 C15 C20 C21 -178.3(4)
C14 C15 C20 C21 1.6(4)
C18 C19 C20 C15 0.7(5)
C18 C19 C20 C21 179.4(3)
C15 C20 C21 C28 -135.9(3)
C19 C20 C21 C28 45.2(4)
C15 C20 C21 C13 -5.9(4)
C19 C20 C21 C13 175.3(3)
C15 C20 C21 C22 115.0(3)
C19 C20 C21 C22 -63.9(4)
C11 C13 C21 C28 -53.7(5)
C14 C13 C21 C28 130.3(3)
C11 C13 C21 C20 -176.3(3)
C14 C13 C21 C20 7.7(4)
C11 C13 C21 C22 67.8(4)
C14 C13 C21 C22 -108.2(3)
C28 C21 C22 O1 169.7(3)
C20 C21 C22 O1 -75.7(4)
C13 C21 C22 O1 37.8(5)
C28 C21 C22 N1 -14.9(3)
C20 C21 C22 N1 99.7(3)
C13 C21 C22 N1 -146.7(3)
C28 C23 C24 C25 2.1(5)
N1 C23 C24 C25 -176.7(3)
C23 C24 C25 C26 -1.3(5)
C24 C25 C26 C27 -0.4(6)
C25 C26 C27 C28 1.2(5)
C26 C27 C28 C23 -0.3(5)
C26 C27 C28 C21 -174.6(3)
C24 C23 C28 C27 -1.4(5)
N1 C23 C28 C27 177.6(3)
C24 C23 C28 C21 174.2(3)
N1 C23 C28 C21 -6.8(3)
C20 C21 C28 C27 74.7(4)
C13 C21 C28 C27 -44.9(5)
C22 C21 C28 C27 -172.3(3)
C20 C21 C28 C23 -100.1(3)
C13 C21 C28 C23 140.3(3)
C22 C21 C28 C23 12.8(3)
N1 C29 C30 C31 152.4(8)
C41 C32 C33 C34 -1.5(5)
C32 C33 C34 C35 0.3(5)
C33 C34 C35 C40 1.8(5)
C33 C34 C35 C36 -176.2(3)
C34 C35 C36 C37 178.2(4)
C40 C35 C36 C37 0.2(5)
C35 C36 C37 C38 1.6(6)
C36 C37 C38 C39 -0.7(6)
C37 C38 C39 C40 -1.8(5)
C37 C38 C39 C43 -175.9(3)
C34 C35 C40 C41 -2.9(4)
C36 C35 C40 C41 175.3(3)
C34 C35 C40 C39 178.9(3)
C36 C35 C40 C39 -2.9(5)
C38 C39 C40 C41 -174.6(3)
C43 C39 C40 C41 1.1(3)
C38 C39 C40 C35 3.7(5)
C43 C39 C40 C35 179.4(3)
C33 C32 C41 C40 0.4(5)
C33 C32 C41 C42 175.8(3)
C35 C40 C41 C32 1.8(5)
C39 C40 C41 C32 -179.8(3)
C35 C40 C41 C42 -174.7(3)
C39 C40 C41 C42 3.7(3)
C32 C41 C42 O6 -4.9(6)
C40 C41 C42 O6 170.9(3)
C32 C41 C42 C43 177.3(3)
C40 C41 C42 C43 -6.8(3)
C38 C39 C43 C44 -13.3(6)
C40 C39 C43 C44 172.2(3)
C38 C39 C43 C42 169.3(4)
C40 C39 C43 C42 -5.3(3)
O6 C42 C43 C44 11.9(5)
C41 C42 C43 C44 -170.3(3)
O6 C42 C43 C39 -170.3(3)
C41 C42 C43 C39 7.5(3)
C39 C43 C44 C52 -3.4(6)
C42 C43 C44 C52 173.8(3)
C39 C43 C44 C45 174.1(3)
C42 C43 C44 C45 -8.8(5)
C43 C44 C45 C59 62.5(5)
C52 C44 C45 C59 -119.7(3)
C43 C44 C45 C46 -174.5(3)
C52 C44 C45 C46 3.3(3)
C43 C44 C45 C53 -58.6(4)
C52 C44 C45 C53 119.2(3)
C59 C45 C46 C47 129.7(3)
C44 C45 C46 C47 -1.6(4)
C53 C45 C46 C47 -121.3(3)
C59 C45 C46 C51 -48.6(4)
C44 C45 C46 C51 -180.0(3)
C53 C45 C46 C51 60.4(4)
C51 C46 C47 C48 0.3(6)
C45 C46 C47 C48 -178.2(4)
C51 C46 C47 C52 177.7(3)
C45 C46 C47 C52 -0.8(4)
C46 C47 C48 C49 -0.3(6)
C52 C47 C48 C49 -177.2(4)
C47 C48 C49 C50 0.3(7)
C48 C49 C50 C51 -0.2(7)
C47 C46 C51 C50 -0.2(5)
C45 C46 C51 C50 178.0(3)
C49 C50 C51 C46 0.2(6)
C46 C47 C52 O5 -175.5(5)
C48 C47 C52 O5 1.7(8)
C46 C47 C52 C44 3.0(5)
C48 C47 C52 C44 -179.8(4)
C43 C44 C52 O5 -7.6(7)
C45 C44 C52 O5 174.5(5)
C43 C44 C52 C47 173.9(3)
C45 C44 C52 C47 -3.9(4)
C59 C45 C53 O4 -170.2(3)
C44 C45 C53 O4 -37.7(4)
C46 C45 C53 O4 75.4(4)
C59 C45 C53 N2 11.8(3)
C44 C45 C53 N2 144.3(3)
C46 C45 C53 N2 -102.6(3)
C59 C54 C55 C56 -1.0(5)
N2 C54 C55 C56 177.9(3)
C54 C55 C56 C57 -0.3(5)
C55 C56 C57 C58 1.8(5)
C56 C57 C58 C59 -1.9(5)
C57 C58 C59 C54 0.6(5)
C57 C58 C59 C45 174.4(3)
C55 C54 C59 C58 0.8(5)
N2 C54 C59 C58 -178.2(3)
C55 C54 C59 C45 -174.2(3)
N2 C54 C59 C45 6.7(3)
C44 C45 C59 C58 48.0(5)
C46 C45 C59 C58 -72.0(4)
C53 C45 C59 C58 174.6(3)
C44 C45 C59 C54 -137.6(3)
C46 C45 C59 C54 102.3(3)
C53 C45 C59 C54 -11.0(3)
O1 C22 N1 C23 -172.6(3)
C21 C22 N1 C23 11.8(4)
O1 C22 N1 C29 -4.3(5)
C21 C22 N1 C29 -179.8(3)
C24 C23 N1 C22 175.6(3)
C28 C23 N1 C22 -3.3(4)
C24 C23 N1 C29 7.9(5)
C28 C23 N1 C29 -171.0(3)
C30 C29 N1 C22 87.0(5)
C30 C29 N1 C23 -106.5(5)
O4 C53 N2 C54 173.3(3)
C45 C53 N2 C54 -8.7(3)
O4 C53 N2 C60 8.0(5)
C45 C53 N2 C60 -173.9(3)
C55 C54 N2 C53 -177.5(3)
C59 C54 N2 C53 1.4(4)
C55 C54 N2 C60 -13.2(5)
C59 C54 N2 C60 165.8(3)
C53 N2 C60 C61 -86.0(8)
C54 N2 C60 C61 111.2(8)
C53 N2 C60 C61' -98.1(13)
C54 N2 C60 C61' 99.1(13)
N2 C60 C61 C62 -3(2)
N2 C60 C61' C62' 80(4)
